data_7203324
loop_
_publ_author_name
'Fiorenzo Zordan'
'Guillermo M\'inguez Espallargas'
'Lee Brammer'

_publ_section_title
;
 Unexpected structural homologies involving hydrogen-bonded and
 halogen-bonded networks in halopyridinium halometallate salts
;
_journal_issue 5
_journal_name_full CrystEngComm
_journal_page_first 425
_journal_paper_doi 10.1039/b602518h
_journal_volume 8
_journal_year 2006
_chemical_formula_moiety '2(C5 H5 Br N), Cl6 Pt'
_chemical_formula_sum 'C10 H10 Br2 Cl6 N2 Pt'
_chemical_formula_weight 725.81
_chemical_name_systematic
;
?
;
_space_group_IT_number 14
_symmetry_cell_setting monoclinic
_symmetry_space_group_name_Hall '-P 2ybc'
_symmetry_space_group_name_H-M 'P 1 21/c 1'
_atom_sites_solution_hydrogens geom
_atom_sites_solution_primary direct
_atom_sites_solution_secondary difmap
_audit_creation_method SHELXL-97
_cell_angle_alpha 90.00
_cell_angle_beta 112.504(2)
_cell_angle_gamma 90.00
_cell_formula_units_Z 2
_cell_length_a 8.5802(10)
_cell_length_b 16.7418(19)
_cell_length_c 7.0007(8)
_cell_measurement_reflns_used 4673
_cell_measurement_temperature 150(2)
_cell_measurement_theta_max 27.7685
_cell_measurement_theta_min 2.8405
_cell_volume 929.06(19)
_computing_structure_refinement 'SHELXL-97 (Sheldrick, 1997)'
_computing_structure_solution 'SHELXS-97 (Sheldrick, 1990)'
_diffrn_ambient_temperature 150(2)
_diffrn_measured_fraction_theta_full 0.947
_diffrn_measured_fraction_theta_max 0.947
_diffrn_measurement_device_type 'Bruker Smart 1000 CCD'
_diffrn_measurement_method \w-scans
_diffrn_radiation_monochromator graphite
_diffrn_radiation_source 'medium focus sealed tube'
_diffrn_radiation_type MoK\a
_diffrn_radiation_wavelength 0.71073
_diffrn_reflns_av_R_equivalents 0.0343
_diffrn_reflns_av_sigmaI/netI 0.0271
_diffrn_reflns_limit_h_max 11
_diffrn_reflns_limit_h_min -10
_diffrn_reflns_limit_k_max 21
_diffrn_reflns_limit_k_min -21
_diffrn_reflns_limit_l_max 9
_diffrn_reflns_limit_l_min -8
_diffrn_reflns_number 7685
_diffrn_reflns_theta_full 27.91
_diffrn_reflns_theta_max 27.91
_diffrn_reflns_theta_min 2.43
_exptl_absorpt_coefficient_mu 12.707
_exptl_absorpt_correction_T_max 0.2889
_exptl_absorpt_correction_T_min 0.1022
_exptl_absorpt_correction_type multi-scan
_exptl_absorpt_process_details sadabs
_exptl_crystal_colour yellow
_exptl_crystal_density_diffrn 2.595
_exptl_crystal_density_method 'not measured'
_exptl_crystal_description block
_exptl_crystal_F_000 668
_exptl_crystal_size_max 0.33
_exptl_crystal_size_mid 0.15
_exptl_crystal_size_min 0.13
_refine_diff_density_max 3.221
_refine_diff_density_min -3.274
_refine_diff_density_rms 0.362
_refine_ls_extinction_method none
_refine_ls_goodness_of_fit_ref 1.137
_refine_ls_hydrogen_treatment constr
_refine_ls_matrix_type full
_refine_ls_number_parameters 97
_refine_ls_number_reflns 2109
_refine_ls_number_restraints 0
_refine_ls_restrained_S_all 1.137
_refine_ls_R_factor_all 0.0554
_refine_ls_R_factor_gt 0.0508
_refine_ls_shift/su_max 0.000
_refine_ls_shift/su_mean 0.000
_refine_ls_structure_factor_coef Fsqd
_refine_ls_weighting_details 'calc w=1/[\s^2^(Fo^2^)+(0.1029P)^2^+12.4504P] where P=(Fo^2^+2Fc^2^)/3'
_refine_ls_weighting_scheme calc
_refine_ls_wR_factor_gt 0.1651
_refine_ls_wR_factor_ref 0.1685
_reflns_number_gt 1879
_reflns_number_total 2109
_reflns_threshold_expression >2sigma(I)
_cod_data_source_file b602518h.txt
_cod_data_source_block ilb292t
_cod_depositor_comments
;
The following automatic conversions were performed:
'_symmetry_cell_setting' value 'Monoclinic' changed to 'monoclinic'
according to '/home/saulius/struct/CIF-dictionaries/cif_core.dic'
dictionary named 'cif_core.dic' version 2.4.1 from 2010-06-29.

Automatic conversion script
Id: cif_fix_enum 1527 2010-12-29 10:47:43Z saulius 
;
_cod_original_cell_volume 929.06(18)
_cod_original_sg_symbol_H-M P2(1)/c
_cod_database_code 7203324

loop_
_symmetry_equiv_pos_as_xyz
'x, y, z'
'-x, y+1/2, -z+1/2'
'-x, -y, -z'
'x, -y-1/2, z-1/2'

loop_
_atom_site_label
_atom_site_type_symbol
_atom_site_fract_x
_atom_site_fract_y
_atom_site_fract_z
_atom_site_U_iso_or_equiv
_atom_site_adp_type
_atom_site_occupancy
_atom_site_symmetry_multiplicity
_atom_site_calc_flag
_atom_site_refinement_flags
_atom_site_disorder_assembly
_atom_site_disorder_group
Pt1 Pt 0.0000 0.0000 0.0000 0.0206(2) Uani 1 2 d S . .
Cl1 Cl 0.0455(3) -0.12660(12) 0.1620(3) 0.0164(4) Uani 1 1 d . . .
Cl2 Cl 0.0998(3) -0.05210(12) -0.2503(3) 0.0151(4) Uani 1 1 d . . .
Cl3 Cl 0.2798(3) 0.03700(13) 0.2088(3) 0.0167(4) Uani 1 1 d . . .
N1 N 0.2364(10) 0.1155(5) -0.3740(13) 0.0171(15) Uani 1 1 d . . .
H1 H 0.1576 0.0787 -0.4210 0.021 Uiso 1 1 calc R . .
C2 C 0.1939(12) 0.1919(6) -0.4240(14) 0.0175(18) Uani 1 1 d . . .
H2 H 0.0808 0.2055 -0.5080 0.021 Uiso 1 1 calc R . .
C3 C 0.3132(11) 0.2500(6) -0.3543(14) 0.0158(17) Uani 1 1 d . . .
H3 H 0.2852 0.3045 -0.3891 0.019 Uiso 1 1 calc R . .
C4 C 0.4783(12) 0.2276(6) -0.2297(13) 0.0158(17) Uani 1 1 d . . .
Br1 Br 0.64537(12) 0.30605(6) -0.12607(16) 0.0228(3) Uani 1 1 d . . .
C5 C 0.5198(12) 0.1485(6) -0.1792(15) 0.0172(17) Uani 1 1 d . . .
H5 H 0.6315 0.1330 -0.0947 0.021 Uiso 1 1 calc R . .
C6 C 0.3920(13) 0.0928(6) -0.2568(15) 0.0193(18) Uani 1 1 d . . .
H6 H 0.4157 0.0378 -0.2260 0.023 Uiso 1 1 calc R . .

loop_
_atom_site_aniso_label
_atom_site_aniso_U_11
_atom_site_aniso_U_22
_atom_site_aniso_U_33
_atom_site_aniso_U_23
_atom_site_aniso_U_13
_atom_site_aniso_U_12
Pt1 0.0182(3) 0.0206(3) 0.0214(3) 0.00063(18) 0.0058(2) 0.00066(17)
Cl1 0.0143(10) 0.0153(10) 0.0183(10) 0.0051(8) 0.0047(8) 0.0039(7)
Cl2 0.0135(10) 0.0161(10) 0.0137(9) -0.0009(7) 0.0029(8) 0.0005(7)
Cl3 0.0103(10) 0.0162(10) 0.0207(10) -0.0037(8) 0.0026(8) -0.0011(7)
N1 0.013(4) 0.018(4) 0.019(4) -0.004(3) 0.005(3) -0.005(3)
C2 0.014(4) 0.018(4) 0.015(4) 0.000(3) -0.001(4) 0.002(3)
C3 0.011(4) 0.019(4) 0.016(4) -0.001(3) 0.004(3) -0.001(3)
C4 0.015(4) 0.022(4) 0.012(4) -0.001(3) 0.007(3) 0.000(3)
Br1 0.0171(5) 0.0212(5) 0.0274(5) -0.0053(4) 0.0054(4) -0.0084(3)
C5 0.011(4) 0.019(4) 0.019(4) -0.001(3) 0.002(4) -0.001(3)
C6 0.023(5) 0.014(4) 0.022(5) 0.001(4) 0.010(4) 0.000(3)

loop_
_atom_type_symbol
_atom_type_description
_atom_type_scat_dispersion_real
_atom_type_scat_dispersion_imag
_atom_type_scat_source
C C 0.0033 0.0016 'International Tables Vol C Tables 4.2.6.8 and 6.1.1.4'
H H 0.0000 0.0000 'International Tables Vol C Tables 4.2.6.8 and 6.1.1.4'
N N 0.0061 0.0033 'International Tables Vol C Tables 4.2.6.8 and 6.1.1.4'
Cl Cl 0.1484 0.1585 'International Tables Vol C Tables 4.2.6.8 and 6.1.1.4'
Br Br -0.2901 2.4595 'International Tables Vol C Tables 4.2.6.8 and 6.1.1.4'
Pt Pt -1.7033 8.3905 'International Tables Vol C Tables 4.2.6.8 and 6.1.1.4'

loop_
_geom_angle_atom_site_label_1
_geom_angle_atom_site_label_2
_geom_angle_atom_site_label_3
_geom_angle
_geom_angle_site_symmetry_1
_geom_angle_site_symmetry_3
_geom_angle_publ_flag
Cl1 Pt1 Cl1 180.00(12) . 3 ?
Cl1 Pt1 Cl3 90.23(8) . 3 ?
Cl1 Pt1 Cl3 89.77(8) 3 3 ?
Cl1 Pt1 Cl3 89.77(8) . . ?
Cl1 Pt1 Cl3 90.23(8) 3 . ?
Cl3 Pt1 Cl3 180.00(12) 3 . ?
Cl1 Pt1 Cl2 89.13(7) . . ?
Cl1 Pt1 Cl2 90.87(7) 3 . ?
Cl3 Pt1 Cl2 90.85(7) 3 . ?
Cl3 Pt1 Cl2 89.15(7) . . ?
Cl1 Pt1 Cl2 90.87(7) . 3 ?
Cl1 Pt1 Cl2 89.13(7) 3 3 ?
Cl3 Pt1 Cl2 89.15(7) 3 3 ?
Cl3 Pt1 Cl2 90.85(7) . 3 ?
Cl2 Pt1 Cl2 180.00(8) . 3 ?
C6 N1 C2 122.9(8) . . ?
N1 C2 C3 119.8(9) . . ?
C2 C3 C4 118.3(9) . . ?
C5 C4 C3 121.1(9) . . ?
C5 C4 Br1 119.3(7) . . ?
C3 C4 Br1 119.7(7) . . ?
C4 C5 C6 117.2(9) . . ?
N1 C6 C5 120.6(9) . . ?

loop_
_geom_bond_atom_site_label_1
_geom_bond_atom_site_label_2
_geom_bond_distance
_geom_bond_site_symmetry_2
_geom_bond_publ_flag
Pt1 Cl1 2.365(2) . ?
Pt1 Cl1 2.365(2) 3 ?
Pt1 Cl3 2.366(2) 3 ?
Pt1 Cl3 2.366(2) . ?
Pt1 Cl2 2.390(2) . ?
Pt1 Cl2 2.390(2) 3 ?
N1 C6 1.327(13) . ?
N1 C2 1.340(12) . ?
C2 C3 1.360(13) . ?
C3 C4 1.401(13) . ?
C4 C5 1.382(13) . ?
C4 Br1 1.874(10) . ?
C5 C6 1.382(13) . ?
